data_4344218
loop_
_publ_author_name
'Corbett, J.D.'
'Guthrie, D.H.'

_publ_section_title
;
 A Second Infinite-Chain Form of Zirconium Diiodide (beta) and Its
 Coherent Intergrowth with alpha-Zirconium Diiodide
;
_journal_name_full 'Inorganic Chemistry'
_journal_page_first 1747
_journal_page_last 1751
_journal_volume 21
_journal_year 1982
_chemical_formula_sum 'I2 Zr'
_chemical_name_systematic 'Zr I2'
_space_group_IT_number 31
_symmetry_space_group_name_Hall 'P 2ac -2'
_symmetry_space_group_name_H-M 'P m n 21'
_cell_angle_alpha 90
_cell_angle_beta 90
_cell_angle_gamma 90
_cell_formula_units_Z 4
_cell_length_a 3.7442
_cell_length_b 6.831
_cell_length_c 14.886
_cell_volume 380.734
_citation_journal_id_ASTM INOCAJ
_cod_data_source_file Corbett_INOCAJ_1982_288.cif
_cod_data_source_block I2Zr1
_cod_original_cell_volume 380.7337
_cod_original_formula_sum 'I2 Zr1'
_cod_database_code 4344218

loop_
_symmetry_equiv_pos_as_xyz
x,y,z
-x+1/2,-y,z+1/2
-x,y,z
x+1/2,-y,z+1/2

loop_
_atom_site_label
_atom_site_type_symbol
_atom_site_fract_x
_atom_site_fract_y
_atom_site_fract_z
_atom_site_occupancy
_atom_site_U_iso_or_equiv
I2 I-1 0 0.2226 0.8567 1 0.0
Zr2 Zr+2 0 0.4922 0.0066 1 0.0
I4 I-1 0 0.8824 0.1135 1 0.0
I3 I-1 0 0.6161 0.651 1 0.0
I1 I-1 0 0.2745 0.3945 1 0.0
Zr1 Zr+2 0 0.8849 0.5 1 0.0
